data_1540104
loop_
_publ_author_name
'Holz, K.'
'Mattes, R.'

_publ_section_title
;
 Verbindungen des Antimon(III) mit SbFnOm-Koordinationssphaere.
 Kristallstrukturen von K(SbF2)HAsO4, NH4(SbF2)HAsO4 und Sb3O2F5
;
_journal_name_full 'Zeitschrift fuer Anorganische und Allgemeine Chemie'
_journal_page_first 133
_journal_page_last 142
_journal_volume 578
_journal_year 1989
_chemical_formula_sum 'As F2 H K O4 Sb'
_chemical_name_systematic 'K (Sb F2) (H As O4)'
_space_group_IT_number 14
_symmetry_space_group_name_Hall '-P 2ybc'
_symmetry_space_group_name_H-M 'P 1 21/c 1'
_cell_angle_alpha 90
_cell_angle_beta 101.1
_cell_angle_gamma 90
_cell_formula_units_Z 4
_cell_length_a 7.265
_cell_length_b 7.261
_cell_length_c 11.073
_cell_volume 573.186
_citation_journal_id_ASTM ZAACAB
_cod_data_source_file Holz_ZAACAB_1989_1920.cif
_cod_data_source_block H1As1F2K1O4Sb1
_cod_original_cell_volume 573.1865
_cod_original_formula_sum 'H1 As1 F2 K1 O4 Sb1'
_cod_database_code 1540104

loop_
_symmetry_equiv_pos_as_xyz
x,y,z
-x,y+1/2,-z+1/2
-x,-y,-z
x,-y-1/2,z-1/2

loop_
_atom_site_label
_atom_site_type_symbol
_atom_site_fract_x
_atom_site_fract_y
_atom_site_fract_z
_atom_site_occupancy
_atom_site_U_iso_or_equiv
O2 O-2 0.714 0.0898 0.7146 1 0.0
As1 As+5 0.3341 0.0613 0.1757 1 0.0
O1 O-2 0.2239 0.2407 0.6951 1 0.0
F2 F-1 0.0512 0.1852 0.4067 1 0.0
F1 F-1 0.4025 0.2446 0.9327 1 0.0
O3 O-2 0.5688 0.0883 0.1984 1 0.0
Sb1 Sb+3 0.186 0.0967 0.8569 1 0.0
O4 O-2 0.7616 0.0278 0.9613 1 0.0
K1 K+1 0.7381 0.0758 0.4662 1 0.0
